data_4113001
loop_
_publ_author_name
'Yasuhiro Fuma'
'Masahiro Ebihara'
'Shoichi Kutsumizu'
'Takashi Kawamura'

_publ_contact_author_email ' kawamura@apchem.gifu-u.ac.jp '
_publ_contact_author_fax ' +81-58-230-1893'
_publ_section_title
;
 A Diamondoid Network of Tetrakis(acetamidato)dirhodium in Mixed Oxidation
 States Linked by \m4-Iodide Having a 105 Enhancement of Its Electrical
 Conductivity by Water Molecules of Hydration
;
_journal_name_full 'Journal of the American Chemical Society'
_journal_page_first 12238
_journal_page_last 12239
_journal_paper_doi 10.1021/ja047421r
_journal_volume 126
_journal_year 2004
_chemical_formula_moiety '[{Rh2(acam)4}2I],6(H2O)'
_chemical_formula_sum 'C16 H44 I N8 O14 Rh4'
_chemical_formula_weight 1111.10
_space_group_IT_number 88
_symmetry_cell_setting tetragonal
_symmetry_Int_Tables_number 88
_symmetry_space_group_name_Hall '-I 4ad'
_symmetry_space_group_name_H-M 'I 41/a :2'
_audit_creation_date 'Fri Feb  6 20:03:46 2004'
_audit_creation_method 'by teXsan'
_cell_angle_alpha 90
_cell_angle_beta 90
_cell_angle_gamma 90
_cell_formula_units_Z 4
_cell_length_a 15.099(1)
_cell_length_b 15.099(1)
_cell_length_c 14.607(1)
_cell_measurement_reflns_used 3503
_cell_measurement_temperature 296.2
_cell_measurement_theta_max 27.5
_cell_measurement_theta_min 3.3
_cell_volume 3330.1(4)
_computing_cell_refinement CRYSTALCLEAR
_computing_data_collection CRYSTALCLEAR
_computing_data_reduction 'teXsan Ver. 1.11'
_computing_publication_material 'teXsan Ver. 1.11'
_computing_structure_refinement 'teXsan Ver. 1.10'
_computing_structure_solution SIR92
_diffrn_detector_area_resol_mean 14.62
_diffrn_measured_fraction_theta_full 0.9995
_diffrn_measured_fraction_theta_max 0.9995
_diffrn_measurement_device_type 'Rigaku/MSC Mercury CCD'
_diffrn_measurement_method \w
_diffrn_radiation_type 'Mo K\a'
_diffrn_radiation_wavelength 0.7107
_diffrn_reflns_av_R_equivalents 0.077
_diffrn_reflns_limit_h_max 19
_diffrn_reflns_limit_h_min -19
_diffrn_reflns_limit_k_max 19
_diffrn_reflns_limit_k_min -12
_diffrn_reflns_limit_l_max 18
_diffrn_reflns_limit_l_min -18
_diffrn_reflns_number 13879
_diffrn_reflns_theta_full 27.48
_diffrn_reflns_theta_max 27.48
_exptl_absorpt_coefficient_mu 2.941
_exptl_absorpt_correction_T_max 0.911
_exptl_absorpt_correction_T_min 0.806
_exptl_absorpt_correction_type integration
_exptl_absorpt_process_details Higashi_NUMABS
_exptl_crystal_colour 'Dark Brown'
_exptl_crystal_density_diffrn 2.216
_exptl_crystal_description Block
_exptl_crystal_size_max 0.080
_exptl_crystal_size_mid 0.070
_exptl_crystal_size_min 0.040
_refine_diff_density_max 0.95
_refine_diff_density_min -1.30
_refine_ls_extinction_method none
_refine_ls_goodness_of_fit_ref 0.586
_refine_ls_hydrogen_treatment mixed
_refine_ls_number_parameters 118
_refine_ls_number_reflns 1902
_refine_ls_R_factor_gt 0.0279
_refine_ls_shift/su_max 0.0001
_refine_ls_structure_factor_coef Fsqd
_refine_ls_weighting_details 'w = 1/[\s^2^(Fo^2^) + (0.01000(Max(Fo^2^,0) + 2Fc^2^)/3)^2^]'
_refine_ls_weighting_scheme calc
_refine_ls_wR_factor_ref 0.0547
_reflns_number_gt 1206
_reflns_number_total 1902
_reflns_threshold_expression F^2^>2.0\s(F^2^)
_cod_data_source_file ja047421rsi20040503_032301.cif
_cod_data_source_block '_fuma009'
_cod_original_sg_symbol_H-M 'I 41/a'
_cod_original_formula_sum 'C16 H44 I N8 O14 Rh4 '
_cod_database_code 4113001

loop_
_symmetry_equiv_pos_as_xyz
x,y,z
-x,1/2-y,z
3/4-y,1/4+x,1/4+z
1/4+y,1/4-x,1/4+z
-x,-y,-z
x,1/2+y,-z
3/4+y,1/4-x,1/4-z
1/4-y,1/4+x,1/4-z
1/2+x,1/2+y,1/2+z
1/2-x,-y,1/2+z
1/4-y,3/4+x,3/4+z
3/4+y,3/4-x,3/4+z
1/2-x,1/2-y,1/2-z
1/2+x,y,1/2-z
1/4+y,3/4-x,3/4-z
3/4-y,3/4+x,3/4-z

loop_
_atom_site_label
_atom_site_type_symbol
_atom_site_fract_x
_atom_site_fract_y
_atom_site_fract_z
_atom_site_U_iso_or_equiv
_atom_site_adp_type
_atom_site_occupancy
_atom_site_calc_flag
_atom_site_refinement_flags
I(1) I 0.0000 0.2500 0.1250 0.02359(8) Uani 1.00 d S
Rh(1) Rh 0.17662(2) 0.24769(2) 0.21525(2) 0.0256(1) Uani 1.00 d .
O(1) O 0.1653(2) 0.3815(2) 0.2385(2) 0.0325(9) Uani 1.00 d .
O(2) O 0.1228(2) 0.2291(2) 0.3433(2) 0.0348(10) Uani 1.00 d .
O(3) O 0.0056(3) 0.4047(3) 0.3426(3) 0.055(1) Uani 1.00 d .
O(4) O 0.000(1) 0.4633(8) 0.5257(8) 0.143(6) Uani 0.50 d P
N(1) N 0.3034(3) 0.3816(3) 0.2982(3) 0.033(1) Uani 1.00 d .
N(2) N 0.2602(3) 0.2334(3) 0.4042(3) 0.031(1) Uani 1.00 d .
C(1) C 0.2310(3) 0.4209(3) 0.2782(3) 0.033(1) Uani 1.00 d .
C(2) C 0.2158(3) 0.5175(3) 0.2986(4) 0.049(2) Uani 1.00 d .
C(3) C 0.1750(3) 0.2288(3) 0.4123(3) 0.032(1) Uani 1.00 d .
C(4) C 0.1321(4) 0.2214(4) 0.5048(3) 0.050(2) Uani 1.00 d .
H(1) H 0.339(3) 0.409(3) 0.326(3) 0.026(9) Uiso 1.00 calc .
H(2) H 0.295(3) 0.240(3) 0.451(3) 0.035(9) Uiso 1.00 calc .
H(3) H 0.2716 0.5466 0.3116 0.0588 Uiso 1.00 calc .
H(4) H 0.1897 0.5471 0.2474 0.0588 Uiso 1.00 calc .
H(5) H 0.1784 0.5252 0.3506 0.0588 Uiso 1.00 calc .
H(6) H 0.1743 0.2183 0.5525 0.0603 Uiso 1.00 calc .
H(7) H 0.0951 0.1689 0.5081 0.0603 Uiso 1.00 calc .
H(8) H 0.0936 0.2713 0.5163 0.0603 Uiso 1.00 calc .
H(9) H -0.025(3) 0.369(3) 0.347(4) 0.04(1) Uiso 1.00 calc .
H(10) H 0.055(4) 0.390(4) 0.325(4) 0.08(1) Uiso 1.00 calc .

loop_
_atom_site_aniso_label
_atom_site_aniso_U_11
_atom_site_aniso_U_22
_atom_site_aniso_U_33
_atom_site_aniso_U_12
_atom_site_aniso_U_13
_atom_site_aniso_U_23
I(1) 0.0242(2) 0.0242 0.0224(3) 0.0000 0.0000 0.0000
Rh(1) 0.0242(2) 0.0286(2) 0.0241(2) -0.0003(2) -0.0055(2) -0.0004(2)
O(1) 0.031(2) 0.028(2) 0.038(2) 0.004(1) -0.010(2) -0.004(2)
O(2) 0.029(2) 0.047(2) 0.028(2) -0.001(2) -0.001(2) 0.003(2)
O(3) 0.050(3) 0.047(3) 0.069(3) -0.008(2) 0.015(2) -0.001(2)
O(4) 0.23(1) 0.12(1) 0.080(10) -0.01(1) -0.023(10) -0.013(7)
N(1) 0.033(2) 0.030(2) 0.036(3) 0.000(2) -0.011(2) -0.004(2)
N(2) 0.030(2) 0.039(2) 0.024(2) 0.003(2) -0.007(2) 0.002(2)
C(1) 0.042(3) 0.028(3) 0.029(3) 0.001(2) -0.003(2) -0.001(2)
C(2) 0.054(4) 0.035(3) 0.057(4) 0.004(3) -0.008(3) -0.007(3)
C(3) 0.034(3) 0.035(3) 0.027(3) 0.001(2) -0.001(2) 0.000(2)
C(4) 0.044(3) 0.075(4) 0.030(3) -0.001(3) 0.001(3) 0.002(3)

loop_
_atom_type_symbol
_atom_type_description
_atom_type_scat_dispersion_real
_atom_type_scat_dispersion_imag
_atom_type_scat_source
C C 0.003 0.002
;International Tables for Crystallography
(1992, Vol. C, Tables 4.2.6.8 and 6.1.1.1)
;
H H 0.000 0.000
;International Tables for Crystallography
(1992, Vol. C, Table 6.1.1.2)
;
I I -0.474 1.812
;International Tables for Crystallography
(1992, Vol. C, Tables 4.2.6.8 and 6.1.1.1)
;
N N 0.006 0.003
;International Tables for Crystallography
(1992, Vol. C, Tables 4.2.6.8 and 6.1.1.1)
;
O O 0.011 0.006
;International Tables for Crystallography
(1992, Vol. C, Tables 4.2.6.8 and 6.1.1.1)
;
Rh Rh -1.118 0.919
;International Tables for Crystallography
(1992, Vol. C, Tables 4.2.6.8 and 6.1.1.1)
;

loop_
_geom_angle_atom_site_label_1
_geom_angle_atom_site_label_2
_geom_angle_atom_site_label_3
_geom_angle
_geom_angle_site_symmetry_1
_geom_angle_site_symmetry_3
_geom_angle_publ_flag
Rh(1) I(1) Rh(1) 127.39(1) . 2_555 yes
Rh(1) I(1) Rh(1) 101.324(6) . 8_555 yes
Rh(1) I(1) Rh(1) 101.324(5) . 7_455 yes
Rh(1) I(1) Rh(1) 101.324(5) 2_555 8_555 yes
Rh(1) I(1) Rh(1) 101.324(6) 2_555 7_455 yes
Rh(1) I(1) Rh(1) 127.39(1) 8_555 7_455 yes
I(1) Rh(1) Rh(1) 177.14(2) . 13_555 yes
I(1) Rh(1) O(1) 89.27(8) . . yes
I(1) Rh(1) O(2) 92.86(8) . . yes
I(1) Rh(1) N(1) 95.9(1) . 13_555 yes
I(1) Rh(1) N(2) 92.2(1) . 13_555 yes
Rh(1) Rh(1) O(1) 88.77(8) 13_555 . yes
Rh(1) Rh(1) O(2) 89.13(9) 13_555 . yes
Rh(1) Rh(1) N(1) 86.1(1) 13_555 13_555 yes
Rh(1) Rh(1) N(2) 85.8(1) 13_555 13_555 yes
O(1) Rh(1) O(2) 87.2(1) . . yes
O(1) Rh(1) N(1) 174.5(1) . 13_555 yes
O(1) Rh(1) N(2) 92.5(1) . 13_555 yes
O(2) Rh(1) N(1) 90.9(1) . 13_555 yes
O(2) Rh(1) N(2) 174.9(1) . 13_555 yes
N(1) Rh(1) N(2) 88.9(2) 13_555 13_555 yes
Rh(1) O(1) C(1) 117.5(3) . . yes
Rh(1) O(2) C(3) 118.2(3) . . yes
H(9) O(3) H(10) 114(6) . . no
Rh(1) N(1) C(1) 124.3(3) 13_555 . yes
Rh(1) N(1) H(1) 117(3) 13_555 . no
C(1) N(1) H(1) 116(3) . . no
Rh(1) N(2) C(3) 123.9(3) 13_555 . yes
Rh(1) N(2) H(2) 112(2) 13_555 . no
C(3) N(2) H(2) 122(2) . . no
O(1) C(1) N(1) 123.1(4) . . yes
O(1) C(1) C(2) 114.7(4) . . yes
N(1) C(1) C(2) 122.3(4) . . yes
C(1) C(2) H(3) 110.3 . . no
C(1) C(2) H(4) 111.2 . . no
C(1) C(2) H(5) 111.4 . . no
H(3) C(2) H(4) 107.5 . . no
H(3) C(2) H(5) 107.6 . . no
H(4) C(2) H(5) 108.6 . . no
O(2) C(3) N(2) 122.8(4) . . yes
O(2) C(3) C(4) 116.3(4) . . yes
N(2) C(3) C(4) 120.9(4) . . yes
C(3) C(4) H(6) 112.1 . . no
C(3) C(4) H(7) 110.7 . . no
C(3) C(4) H(8) 111.0 . . no
H(6) C(4) H(7) 108.0 . . no
H(6) C(4) H(8) 108.5 . . no
H(7) C(4) H(8) 106.4 . . no

loop_
_geom_bond_atom_site_label_1
_geom_bond_atom_site_label_2
_geom_bond_distance
_geom_bond_site_symmetry_2
_geom_bond_publ_flag
I(1) Rh(1) 2.9750(4) . yes
I(1) Rh(1) 2.9750(4) 2_555 yes
I(1) Rh(1) 2.9750(3) 8_555 yes
I(1) Rh(1) 2.9750(3) 7_455 yes
Rh(1) Rh(1) 2.4385(7) 13_555 yes
Rh(1) O(1) 2.056(3) . yes
Rh(1) O(2) 2.058(3) . yes
Rh(1) N(1) 1.985(4) 13_555 yes
Rh(1) N(2) 2.009(4) 13_555 yes
O(1) C(1) 1.293(5) . yes
O(2) C(3) 1.280(5) . yes
O(3) H(9) 0.71(5) . no
O(3) H(10) 0.82(5) . no
O(4) O(4) 1.34(2) 5_566 yes
N(1) C(1) 1.279(6) . yes
N(1) H(1) 0.79(4) . no
N(2) C(3) 1.294(6) . yes
N(2) H(2) 0.86(4) . no
C(1) C(2) 1.506(6) . yes
C(2) H(3) 0.968 . no
C(2) H(4) 0.956 . no
C(2) H(5) 0.954 . no
C(3) C(4) 1.503(6) . yes
C(4) H(6) 0.946 . no
C(4) H(7) 0.971 . no
C(4) H(8) 0.966 . no

loop_
_geom_contact_atom_site_label_1
_geom_contact_atom_site_label_2
_geom_contact_distance
_geom_contact_site_symmetry_2
I(1) Rh(1) 2.9750(4) .
I(1) Rh(1) 2.9750(4) 2_555
I(1) Rh(1) 2.9750(3) 8_555
I(1) Rh(1) 2.9750(3) 7_455
I(1) H(2) 3.30(4) 11_544
I(1) H(2) 3.30(4) 12_454
I(1) H(2) 3.30(4) 14_455
I(1) H(1) 3.49(4) 11_544
I(1) H(1) 3.49(4) 12_454
I(1) H(1) 3.49(4) 14_455
Rh(1) H(1) 3.20(4) 12_454
Rh(1) H(10) 3.24(6) .
Rh(1) H(9) 3.48(5) 2_555
O(1) O(3) 2.872(5) .
O(1) H(2) 2.93(4) 12_454
O(1) N(1) 2.992(5) 12_454
O(1) H(9) 3.29(5) .
O(1) N(2) 3.425(5) 12_454
O(2) H(10) 2.64(6) .
O(2) O(3) 2.800(5) 2_555
O(2) H(9) 3.07(5) .
O(2) O(3) 3.188(6) .
O(2) H(10) 3.24(6) 2_555
O(3) O(4) 2.77(1) 5_566
O(3) O(4) 2.82(1) .
O(3) N(2) 3.055(6) 12_454
O(3) C(4) 3.503(7) 12_454
O(3) H(1) 3.53(4) 14_455
O(3) C(1) 3.539(6) .
O(3) C(3) 3.540(6) 2_555
O(4) H(9) 2.99(6) .
O(4) H(9) 3.16(5) 5_566
O(4) H(10) 3.22(6) 5_566
O(4) H(10) 3.25(6) .
O(4) C(4) 3.45(1) 2_555
O(4) C(4) 3.46(1) 8_556
O(4) C(2) 3.52(2) 3_555
N(1) H(2) 3.03(4) 15_555
N(1) N(2) 3.245(6) 15_555
N(1) H(9) 3.36(5) 14_555
N(2) H(1) 2.51(4) 16_545
N(2) H(10) 3.11(6) 3_555
N(2) H(9) 3.36(5) 3_555
C(1) H(10) 2.78(5) .
C(1) H(1) 3.15(4) 12_454
C(2) H(10) 3.12(6) .
C(3) H(9) 2.87(5) 2_555
C(3) H(1) 3.28(4) 16_545
C(3) H(10) 3.29(6) .
C(4) H(9) 3.13(5) 2_555
H(1) H(9) 3.32(7) 14_555
H(2) H(9) 2.52(7) 3_555

loop_
_geom_hbond_atom_site_label_D
_geom_hbond_atom_site_label_H
_geom_hbond_atom_site_label_A
_geom_hbond_site_symmetry_A
_geom_hbond_distance_DH
_geom_hbond_distance_HA
_geom_hbond_distance_DA
_geom_hbond_angle_DHA
_geom_hbond_publ_flag
N(1) H(1) O(1) 3_555 0.79(4) 2.41(4) 2.992(5) 130(3) no
N(1) H(1) N(2) 15_555 0.79(4) 2.51(4) 3.245(5) 153(4) no
N(2) H(2) O(1) 3_555 0.86(4) 2.93(4) 3.425(4) 118(3) no
N(2) H(2) N(1) 16_545 0.86(4) 3.03(4) 3.245(5) 96(3) no
N(2) H(2) O(3) 3_555 0.86(4) 2.22(4) 3.055(5) 163(3) no

loop_
_geom_torsion_atom_site_label_1
_geom_torsion_atom_site_label_2
_geom_torsion_atom_site_label_3
_geom_torsion_atom_site_label_4
_geom_torsion
_geom_torsion_site_symmetry_2
_geom_torsion_site_symmetry_3
_geom_torsion_site_symmetry_4
_geom_torsion_publ_flag
I(1) Rh(1) O(1) C(1) -178.3(3) . . . yes
I(1) Rh(1) O(2) C(3) -175.7(3) . . . yes
I(1) Rh(1) N(1) C(1) 173.0(4) . 13_555 13_555 yes
I(1) Rh(1) N(2) C(3) -179.2(4) . 13_555 13_555 yes
I(1) Rh(1) O(1) C(1) -178.3(3) 2_555 2_555 2_555 yes
I(1) Rh(1) O(2) C(3) -175.7(3) 2_555 2_555 2_555 yes
I(1) Rh(1) O(1) C(1) 178.3(3) 8_555 8_555 8_555 yes
I(1) Rh(1) O(2) C(3) 175.7(3) 8_555 8_555 8_555 yes
I(1) Rh(1) O(1) C(1) 178.3(3) 7_455 7_455 7_455 yes
I(1) Rh(1) O(2) C(3) 175.7(3) 7_455 7_455 7_455 yes
I(1) Rh(1) N(2) C(3) 179.2(4) 7_455 11_544 11_544 yes
Rh(1) I(1) Rh(1) O(1) -79.00(9) . 2_555 2_555 yes
Rh(1) I(1) Rh(1) O(2) 8.14(9) . 2_555 2_555 yes
Rh(1) I(1) Rh(1) O(1) -167.10(9) . 8_555 8_555 yes
Rh(1) I(1) Rh(1) O(2) 105.76(9) . 8_555 8_555 yes
Rh(1) I(1) Rh(1) O(1) -34.90(9) . 7_455 7_455 yes
Rh(1) I(1) Rh(1) O(2) -122.04(9) . 7_455 7_455 yes
Rh(1) I(1) Rh(1) N(1) 146.7(1) . 7_455 11_544 yes
Rh(1) I(1) Rh(1) N(2) 57.6(1) . 7_455 11_544 yes
Rh(1) Rh(1) O(1) C(1) 0.4(3) 13_555 13_555 13_555 yes
Rh(1) Rh(1) O(2) C(3) -2.2(3) 13_555 13_555 13_555 yes
Rh(1) Rh(1) N(1) C(1) 5.0(4) 13_555 . . yes
Rh(1) Rh(1) N(2) C(3) -2.9(4) 13_555 . . yes
Rh(1) O(1) C(1) N(1) 4.2(6) . . . yes
Rh(1) O(1) C(1) C(2) -176.3(3) . . . yes
Rh(1) O(2) C(3) N(2) -5.0(6) . . . yes
Rh(1) O(2) C(3) C(4) 175.9(3) . . . yes
Rh(1) N(1) C(1) O(1) 6.9(7) 13_555 13_555 13_555 yes
Rh(1) N(1) C(1) C(2) -173.6(4) 13_555 13_555 13_555 yes
Rh(1) N(2) C(3) O(2) -5.6(7) 13_555 13_555 13_555 yes
Rh(1) N(2) C(3) C(4) 175.3(3) 13_555 13_555 13_555 yes
O(1) Rh(1) Rh(1) O(1) -180.0 . 13_555 13_555 yes
O(1) Rh(1) Rh(1) O(2) -92.8(1) . 13_555 13_555 yes
O(1) Rh(1) Rh(1) N(1) -1.8(2) . 13_555 . yes
O(1) Rh(1) Rh(1) N(2) 87.4(1) . 13_555 . yes
O(1) Rh(1) O(2) C(3) -86.6(3) . . . yes
O(1) Rh(1) N(2) C(3) 91.5(4) . 13_555 13_555 yes
O(2) Rh(1) Rh(1) O(2) 180.0 . 13_555 13_555 yes
O(2) Rh(1) Rh(1) N(1) -89.0(1) . 13_555 . yes
O(2) Rh(1) Rh(1) N(2) 0.2(1) . 13_555 . yes
O(2) Rh(1) O(1) C(1) 88.8(3) . . . yes
O(2) Rh(1) N(1) C(1) -94.0(4) . 13_555 13_555 yes
N(1) Rh(1) Rh(1) N(1) 180.0 13_555 . 13_555 yes
N(1) Rh(1) Rh(1) N(2) 90.8(2) 13_555 . 13_555 yes
N(1) Rh(1) O(2) C(3) -88.3(3) 13_555 13_555 13_555 yes
N(1) Rh(1) N(2) C(3) 83.3(4) 13_555 . . yes
N(2) Rh(1) Rh(1) N(2) -180.0 13_555 . 13_555 yes
N(2) Rh(1) O(1) C(1) 86.1(3) 13_555 13_555 13_555 yes
N(2) Rh(1) N(1) C(1) -80.9(4) 13_555 . . yes
N(2) Rh(1) N(1) C(1) -80.9(4) 13_555 . . yes
